data_8101137
loop_
_publ_author_name
'Gardberg, Anna S.'
'Ibers, James A.'

_publ_section_title
;
Crystal structure of hexapraseodymium dititanium septasulfide hexaoxide, 
Pr~6~Ti~2~S~7~O~6~
;
_journal_issue 4
_journal_name_full 'Zeitschrift f\"ur Kristallographie - New Crystal Structures'
_journal_page_first 491
_journal_page_last 492
_journal_volume 216
_journal_year 2001
_chemical_formula_structural 'Pr6 Ti2 S7 O6'
_chemical_formula_sum 'O6 Pr6 S7 Ti2'
_chemical_formula_weight 1261.68
_chemical_name_common
;
Praseodymium titanium oxysulfide
;
_space_group_IT_number 11
_symmetry_cell_setting monoclinic
_symmetry_space_group_name_Hall '-P 2yb'
_symmetry_space_group_name_H-M 'P 1 21/m 1'
_cell_angle_alpha 90.00
_cell_angle_beta 97.951(3)
_cell_angle_gamma 90.00
_cell_formula_units_Z 2
_cell_length_a 11.9441(17)
_cell_length_b 3.9746(6)
_cell_length_c 16.327(2)
_cell_measurement_temperature 153(2)
_cell_volume 767.6(2)
_diffrn_ambient_temperature 153(2)
_exptl_crystal_density_diffrn 5.459
_cod_original_sg_symbol_H-M 'P 21/m'
_cod_database_code 8101137

loop_
_symmetry_equiv_pos_as_xyz
'x, y, z'
'-x, y+1/2, -z'
'-x, -y, -z'
'x, -y-1/2, z'

loop_
_atom_site_label
_atom_site_type_symbol
_atom_site_fract_x
_atom_site_fract_y
_atom_site_fract_z
_atom_site_U_iso_or_equiv
_atom_site_adp_type
_atom_site_occupancy
_atom_site_symmetry_multiplicity
_atom_site_calc_flag
_atom_site_refinement_flags
_atom_site_disorder_assembly
_atom_site_disorder_group
Pr1 Pr 0.02967(6) 0.2500 0.62158(5) 0.01526(19) Uani 1 2 d S . .
Pr2 Pr 0.06186(6) 0.2500 0.89181(5) 0.01063(17) Uani 1 2 d S . .
Pr3 Pr 0.40749(6) 0.2500 0.88264(4) 0.00857(16) Uani 1 2 d S . .
Pr4 Pr 0.47591(6) 0.2500 0.28938(4) 0.00883(17) Uani 1 2 d S . .
Pr5 Pr 0.67449(6) 0.2500 0.52643(4) 0.00942(17) Uani 1 2 d S . .
Pr6 Pr 0.71887(6) 0.2500 0.87687(5) 0.01093(17) Uani 1 2 d S . .
Ti1 Ti 0.2042(2) 0.2500 0.31211(17) 0.0316(8) Uani 1 2 d S . .
Ti2 Ti 0.7766(2) 0.2500 0.23462(16) 0.0202(6) Uani 1 2 d S . .
S1 S 0.0993(3) 0.2500 0.0682(2) 0.0100(6) Uani 1 2 d S . .
S2 S 0.1146(3) 0.2500 0.4601(2) 0.0147(7) Uani 1 2 d S . .
S3 S 0.4212(2) 0.2500 0.0603(2) 0.0091(6) Uani 1 2 d S . .
S4 S 0.4484(3) 0.2500 0.5814(2) 0.0097(6) Uani 1 2 d S . .
S5 S 0.7689(2) 0.2500 0.0717(2) 0.0099(6) Uani 1 2 d S . .
S6 S 0.7936(3) 0.2500 0.3756(2) 0.0149(7) Uani 1 2 d S . .
S7 S 0.9937(3) 0.2500 0.2465(2) 0.0294(10) Uani 1 2 d S . .
O1 O 0.2052(7) 0.2500 0.7792(6) 0.0118(19) Uiso 1 2 d S . .
O2 O 0.2750(9) 0.2500 0.2231(7) 0.027(3) Uiso 1 2 d S . .
O3 O 0.3326(7) 0.2500 0.3868(5) 0.0100(18) Uiso 1 2 d S . .
O4 O 0.5469(7) 0.2500 0.7864(6) 0.0112(19) Uani 1 2 d S . .
O5 O 0.6264(7) 0.2500 0.2100(6) 0.013(2) Uani 1 2 d S . .
O6 O 0.8258(11) 0.2500 0.6857(8) 0.045(3) Uiso 1 2 d S . .

loop_
_atom_site_aniso_label
_atom_site_aniso_U_11
_atom_site_aniso_U_22
_atom_site_aniso_U_33
_atom_site_aniso_U_23
_atom_site_aniso_U_13
_atom_site_aniso_U_12
Pr1 0.0173(4) 0.0122(4) 0.0182(4) 0.000 0.0094(3) 0.000
Pr2 0.0117(3) 0.0097(4) 0.0113(4) 0.000 0.0047(3) 0.000
Pr3 0.0084(3) 0.0099(4) 0.0075(4) 0.000 0.0017(3) 0.000
Pr4 0.0094(3) 0.0101(4) 0.0072(4) 0.000 0.0020(3) 0.000
Pr5 0.0097(3) 0.0103(4) 0.0082(4) 0.000 0.0013(3) 0.000
Pr6 0.0085(3) 0.0106(4) 0.0130(4) 0.000 -0.0008(3) 0.000
Ti1 0.0094(12) 0.079(3) 0.0067(14) 0.000 0.0024(10) 0.000
Ti2 0.0077(11) 0.0449(18) 0.0081(13) 0.000 0.0015(9) 0.000
S1 0.0084(14) 0.0095(15) 0.0117(17) 0.000 -0.0007(12) 0.000
S2 0.0106(15) 0.0172(18) 0.0167(18) 0.000 0.0031(13) 0.000
S3 0.0105(15) 0.0115(16) 0.0058(15) 0.000 0.0026(11) 0.000
S4 0.0098(14) 0.0128(16) 0.0069(15) 0.000 0.0026(11) 0.000
S5 0.0083(14) 0.0106(16) 0.0102(17) 0.000 -0.0004(12) 0.000
S6 0.0115(15) 0.0257(19) 0.0075(16) 0.000 0.0014(12) 0.000
S7 0.0068(16) 0.071(3) 0.0109(18) 0.000 0.0020(13) 0.000
O4 0.014(4) 0.013(5) 0.006(5) 0.000 0.000(3) 0.000
O5 0.011(4) 0.021(5) 0.010(5) 0.000 0.007(4) 0.000

loop_
_geom_bond_atom_site_label_1
_geom_bond_atom_site_label_2
_geom_bond_distance
_geom_bond_site_symmetry_2
_geom_bond_publ_flag
Pr1 O6 2.780(13) 1_455 ?
Pr1 S2 2.839(2) 3_556 ?
Pr1 S2 2.839(2) 3_566 ?
Pr1 S6 2.895(2) 3_666 ?
Pr1 S6 2.895(2) 3_656 ?
Pr1 S2 2.954(4) . ?
Pr1 S7 2.972(3) 3_666 ?
Pr1 S7 2.972(3) 3_656 ?
Pr1 Ti2 3.649(2) 3_666 ?
Pr1 Ti2 3.649(2) 3_656 ?
Pr1 Ti1 3.709(2) 3_556 ?
Pr1 Ti1 3.709(2) 3_566 ?
Pr2 O1 2.680(9) . ?
Pr2 S5 2.838(2) 3_666 ?
Pr2 S5 2.838(2) 3_656 ?
Pr2 S1 2.853(3) 1_556 ?
Pr2 S1 2.903(2) 3_556 ?
Pr2 S1 2.903(2) 3_566 ?
Pr2 S7 3.012(3) 3_656 ?
Pr2 S7 3.012(3) 3_666 ?
Pr2 Ti2 3.610(2) 3_656 ?
Pr2 Ti2 3.610(2) 3_666 ?
Pr2 Pr2 3.9746(6) 1_565 ?
Pr2 Pr2 3.9746(6) 1_545 ?
Pr3 O4 2.443(9) . ?
Pr3 O5 2.496(6) 3_656 ?
Pr3 O5 2.496(6) 3_666 ?
Pr3 O1 2.750(9) . ?
Pr3 S3 2.882(3) 1_556 ?
Pr3 S3 2.911(2) 3_666 ?
Pr3 S3 2.911(2) 3_656 ?
Pr3 S5 3.063(2) 3_656 ?
Pr3 S5 3.063(2) 3_666 ?
Pr3 Ti2 3.359(2) 3_656 ?
Pr3 Ti2 3.359(2) 3_666 ?
Pr3 Pr6 3.7335(11) . ?
Pr4 O4 2.337(5) 3_656 ?
Pr4 O4 2.337(5) 3_666 ?
Pr4 O5 2.357(8) . ?
Pr4 O2 2.493(11) . ?
Pr4 O3 2.493(8) . ?
Pr4 S4 2.948(2) 3_666 ?
Pr4 S4 2.948(2) 3_656 ?
Pr4 Ti1 3.318(3) . ?
Pr4 Pr3 3.8547(9) 3_656 ?
Pr4 Pr3 3.8547(9) 3_666 ?
Pr4 Pr6 3.8707(9) 3_656 ?
Pr4 Pr6 3.8707(9) 3_666 ?
Pr5 O3 2.449(5) 3_666 ?
Pr5 O3 2.449(5) 3_656 ?
Pr5 S4 2.913(2) 3_656 ?
Pr5 S4 2.913(2) 3_666 ?
Pr5 O6 2.955(14) . ?
Pr5 S4 2.961(3) . ?
Pr5 S6 3.010(3) . ?
Pr5 S2 3.192(3) 3_666 ?
Pr5 S2 3.192(3) 3_656 ?
Pr5 Ti1 3.456(2) 3_666 ?
Pr5 Ti1 3.456(2) 3_656 ?
Pr5 Pr5 3.9746(6) 1_545 ?
Pr6 O4 2.358(9) . ?
Pr6 O2 2.579(7) 3_656 ?
Pr6 O2 2.579(7) 3_666 ?
Pr6 S3 2.877(2) 3_656 ?
Pr6 S3 2.877(2) 3_666 ?
Pr6 S1 2.988(2) 3_666 ?
Pr6 S1 2.988(2) 3_656 ?
Pr6 S5 3.155(3) 1_556 ?
Pr6 Pr4 3.8707(9) 3_656 ?
Pr6 Pr4 3.8707(9) 3_666 ?
Pr6 Pr6 3.9746(6) 1_545 ?
Ti1 O2 1.780(11) . ?
Ti1 O3 1.823(9) . ?
Ti1 O6 2.021(2) 3_656 ?
Ti1 O6 2.021(2) 3_666 ?
Ti1 S7 2.592(4) 1_455 ?
Ti1 S2 2.774(4) . ?
Ti1 Pr5 3.456(2) 3_666 ?
Ti1 Pr5 3.456(2) 3_656 ?
Ti1 Pr1 3.709(2) 3_556 ?
Ti1 Pr1 3.709(2) 3_566 ?
Ti2 O5 1.783(9) . ?
Ti2 O1 2.0152(16) 3_666 ?
Ti2 O1 2.0152(15) 3_656 ?
Ti2 S6 2.282(4) . ?
Ti2 S7 2.574(4) . ?
Ti2 S5 2.648(4) . ?
Ti2 Pr3 3.359(2) 3_656 ?
Ti2 Pr3 3.359(2) 3_666 ?
Ti2 Pr2 3.610(2) 3_666 ?
Ti2 Pr2 3.610(2) 3_656 ?
Ti2 Pr1 3.649(2) 3_666 ?
Ti2 Pr1 3.649(2) 3_656 ?
S1 Pr2 2.853(3) 1_554 ?
S1 Pr2 2.903(2) 3_556 ?
S1 Pr2 2.903(2) 3_566 ?
S1 Pr6 2.988(2) 3_666 ?
S1 Pr6 2.988(2) 3_656 ?
S2 Pr1 2.839(2) 3_556 ?
S2 Pr1 2.839(2) 3_566 ?
S2 Pr5 3.192(3) 3_666 ?
S2 Pr5 3.192(3) 3_656 ?
S3 Pr6 2.877(2) 3_656 ?
S3 Pr6 2.877(2) 3_666 ?
S3 Pr3 2.882(3) 1_554 ?
S3 Pr3 2.911(2) 3_666 ?
S3 Pr3 2.911(2) 3_656 ?
S4 Pr5 2.913(2) 3_656 ?
S4 Pr5 2.913(2) 3_666 ?
S4 Pr4 2.948(2) 3_666 ?
S4 Pr4 2.948(2) 3_656 ?
S5 Pr2 2.838(2) 3_666 ?
S5 Pr2 2.838(2) 3_656 ?
S5 Pr3 3.063(2) 3_656 ?
S5 Pr3 3.063(2) 3_666 ?
S5 Pr6 3.155(3) 1_554 ?
S6 Pr1 2.895(2) 3_666 ?
S6 Pr1 2.895(2) 3_656 ?
S7 Ti1 2.592(4) 1_655 ?
S7 Pr1 2.972(3) 3_666 ?
S7 Pr1 2.972(3) 3_656 ?
S7 Pr2 3.012(3) 3_656 ?
S7 Pr2 3.012(3) 3_666 ?
O1 Ti2 2.0152(16) 3_666 ?
O1 Ti2 2.0152(16) 3_656 ?
O2 Pr6 2.579(7) 3_656 ?
O2 Pr6 2.579(7) 3_666 ?
O3 Pr5 2.449(5) 3_666 ?
O3 Pr5 2.449(5) 3_656 ?
O4 Pr4 2.337(5) 3_656 ?
O4 Pr4 2.337(5) 3_666 ?
O5 Pr3 2.496(6) 3_656 ?
O5 Pr3 2.496(6) 3_666 ?
O6 Ti1 2.021(2) 3_656 ?
O6 Ti1 2.021(2) 3_666 ?
O6 Pr1 2.780(13) 1_655 ?
